data_4121329
loop_
_publ_author_name
'Yangjian Quan'
'Jiji Zhang'
'Zuowei Xie'

_publ_section_title
;
 Three-Component [2+2+1] Cross-cyclotrimerization of Carboryne,
 Unactivated Alkene, and Trimethylsilylalkyne Co-mediated by Zr and Ni
;
_journal_name_full 'Journal of the American Chemical Society'
_journal_page_first 18742
_journal_page_last 18745
_journal_paper_doi 10.1021/ja410233e
_journal_volume 135
_journal_year 2013
_chemical_formula_sum 'C18 H34 B10 Si'
_chemical_formula_weight 386.64
_chemical_name_systematic
; 
 ? 
;
_space_group_IT_number 14
_symmetry_cell_setting monoclinic
_symmetry_space_group_name_Hall '-P 2ybc'
_symmetry_space_group_name_H-M 'P 1 21/c 1'
_atom_sites_solution_hydrogens geom
_atom_sites_solution_primary direct
_atom_sites_solution_secondary difmap
_audit_creation_method SHELXL-97
_cell_angle_alpha 90.00
_cell_angle_beta 108.952(3)
_cell_angle_gamma 90.00
_cell_formula_units_Z 4
_cell_length_a 13.6375(18)
_cell_length_b 13.2534(18)
_cell_length_c 14.506(2)
_cell_measurement_reflns_used 843
_cell_measurement_temperature 296(2)
_cell_measurement_theta_max 15
_cell_measurement_theta_min 15
_cell_volume 2479.7(6)
_computing_cell_refinement 'BRUKER KAPPA APEXII DUO DIFFRACTOMETER'
_computing_data_collection 'BRUKER KAPPA APEXII DUO DIFFRACTOMETER'
_computing_data_reduction 'BRUKER KAPPA APEXII DUO DIFFRACTOMETER'
_computing_molecular_graphics 'SIEMENS SHELXTL'
_computing_publication_material 'SIEMENS SHELXTL'
_computing_structure_refinement 'SHELXL-97 (Sheldrick, 2008)'
_computing_structure_solution 'SHELXS-97 (Sheldrick, 2008)'
_diffrn_ambient_temperature 296(2)
_diffrn_measured_fraction_theta_full 0.997
_diffrn_measured_fraction_theta_max 0.997
_diffrn_measurement_device_type 'BRUKER KAPPA APEXII DUO DIFFRACTOMETER'
_diffrn_measurement_method 'PHI & OMEGA SCAN'
_diffrn_radiation_monochromator graphite
_diffrn_radiation_source 'fine-focus sealed tube'
_diffrn_radiation_type MoK\a
_diffrn_radiation_wavelength 0.71073
_diffrn_reflns_av_R_equivalents 0.1021
_diffrn_reflns_av_sigmaI/netI 0.0696
_diffrn_reflns_limit_h_max 16
_diffrn_reflns_limit_h_min -16
_diffrn_reflns_limit_k_max 15
_diffrn_reflns_limit_k_min -15
_diffrn_reflns_limit_l_max 17
_diffrn_reflns_limit_l_min -17
_diffrn_reflns_number 27105
_diffrn_reflns_theta_full 25.25
_diffrn_reflns_theta_max 25.25
_diffrn_reflns_theta_min 2.14
_exptl_absorpt_coefficient_mu 0.097
_exptl_absorpt_correction_T_max 0.7456
_exptl_absorpt_correction_T_min 0.6246
_exptl_absorpt_correction_type multi-scan
_exptl_crystal_colour colorless
_exptl_crystal_density_diffrn 1.036
_exptl_crystal_description block
_exptl_crystal_F_000 824
_exptl_crystal_size_max 0.40
_exptl_crystal_size_mid 0.40
_exptl_crystal_size_min 0.30
_refine_diff_density_max 0.442
_refine_diff_density_min -0.364
_refine_diff_density_rms 0.055
_refine_ls_extinction_method none
_refine_ls_goodness_of_fit_ref 1.017
_refine_ls_hydrogen_treatment riding
_refine_ls_matrix_type full
_refine_ls_number_parameters 262
_refine_ls_number_reflns 4484
_refine_ls_number_restraints 0
_refine_ls_restrained_S_all 1.017
_refine_ls_R_factor_all 0.1195
_refine_ls_R_factor_gt 0.0889
_refine_ls_shift/su_max 0.000
_refine_ls_shift/su_mean 0.000
_refine_ls_structure_factor_coef Fsqd
_refine_ls_weighting_details 'calc w=1/[\s^2^(Fo^2^)+(0.1378P)^2^+1.8019P] where P=(Fo^2^+2Fc^2^)/3'
_refine_ls_weighting_scheme calc
_refine_ls_wR_factor_gt 0.2366
_refine_ls_wR_factor_ref 0.2663
_reflns_number_gt 3102
_reflns_number_total 4484
_reflns_threshold_expression >2sigma(I)
_cod_data_source_file ja410233e_si_001_8.cif
_cod_data_source_block Z-5t
_cod_original_cell_volume 2479.8(6)
_cod_database_code 4121329

loop_
_symmetry_equiv_pos_as_xyz
'x, y, z'
'-x, y+1/2, -z+1/2'
'-x, -y, -z'
'x, -y-1/2, z-1/2'

loop_
_atom_site_label
_atom_site_type_symbol
_atom_site_fract_x
_atom_site_fract_y
_atom_site_fract_z
_atom_site_U_iso_or_equiv
_atom_site_adp_type
_atom_site_occupancy
_atom_site_symmetry_multiplicity
_atom_site_calc_flag
_atom_site_refinement_flags
Si1 Si 0.89105(8) 0.49068(8) 0.15311(8) 0.0649(4) Uani 1 1 d .
C1 C 0.5786(3) 0.6805(3) 0.1994(3) 0.0686(10) Uani 1 1 d .
C2 C 0.6824(2) 0.6460(2) 0.1736(2) 0.0525(8) Uani 1 1 d .
C11 C 0.5373(4) 0.5881(4) 0.2359(5) 0.117(2) Uani 1 1 d .
H11A H 0.5432 0.5965 0.3039 0.141 Uiso 1 1 calc R
H11B H 0.4648 0.5778 0.1986 0.141 Uiso 1 1 calc R
C12 C 0.6006(3) 0.4993(3) 0.2240(4) 0.0833(13) Uani 1 1 d .
H12A H 0.5577 0.4546 0.1742 0.100 Uiso 1 1 calc R
H12B H 0.6248 0.4620 0.2847 0.100 Uiso 1 1 calc R
C13 C 0.6941(2) 0.5340(2) 0.1951(2) 0.0518(8) Uani 1 1 d .
C14 C 0.7717(2) 0.4715(2) 0.1930(2) 0.0458(7) Uani 1 1 d .
C15 C 0.9542(3) 0.3652(3) 0.1569(3) 0.0857(13) Uani 1 1 d .
H15A H 1.0144 0.3725 0.1370 0.129 Uiso 1 1 calc R
H15B H 0.9062 0.3196 0.1136 0.129 Uiso 1 1 calc R
H15C H 0.9743 0.3390 0.2221 0.129 Uiso 1 1 calc R
C16 C 0.8569(8) 0.5332(8) 0.0259(5) 0.261(7) Uani 1 1 d .
H16A H 0.9189 0.5416 0.0091 0.391 Uiso 1 1 calc R
H16B H 0.8206 0.5963 0.0184 0.391 Uiso 1 1 calc R
H16C H 0.8132 0.4837 -0.0163 0.391 Uiso 1 1 calc R
C17 C 0.9886(5) 0.5743(6) 0.2355(9) 0.214(5) Uani 1 1 d .
H17A H 1.0465 0.5813 0.2122 0.321 Uiso 1 1 calc R
H17B H 1.0117 0.5457 0.2998 0.321 Uiso 1 1 calc R
H17C H 0.9584 0.6393 0.2375 0.321 Uiso 1 1 calc R
C18 C 0.7606(2) 0.3626(2) 0.2209(2) 0.0497(8) Uani 1 1 d .
C19 C 0.8068(2) 0.3259(2) 0.3153(3) 0.0556(8) Uani 1 1 d .
C20 C 0.7941(3) 0.2231(3) 0.3331(3) 0.0707(10) Uani 1 1 d .
H20A H 0.8237 0.1982 0.3960 0.085 Uiso 1 1 calc R
C21 C 0.7394(3) 0.1584(3) 0.2606(4) 0.0784(12) Uani 1 1 d .
H21A H 0.7328 0.0907 0.2745 0.094 Uiso 1 1 calc R
C22 C 0.6947(3) 0.1942(3) 0.1678(4) 0.0818(13) Uani 1 1 d .
H22A H 0.6580 0.1508 0.1182 0.098 Uiso 1 1 calc R
C23 C 0.7045(3) 0.2956(3) 0.1479(3) 0.0704(10) Uani 1 1 d .
H23A H 0.6732 0.3195 0.0849 0.085 Uiso 1 1 calc R
C24 C 0.8688(3) 0.3931(3) 0.3994(3) 0.0685(10) Uani 1 1 d .
H24A H 0.8758 0.4593 0.3721 0.082 Uiso 1 1 calc R
C25 C 0.9781(4) 0.3527(4) 0.4500(3) 0.0923(14) Uani 1 1 d .
H25A H 1.0132 0.3439 0.4029 0.138 Uiso 1 1 calc R
H25B H 0.9738 0.2889 0.4800 0.138 Uiso 1 1 calc R
H25C H 1.0159 0.3997 0.4990 0.138 Uiso 1 1 calc R
C26 C 0.8107(5) 0.4087(4) 0.4741(4) 0.1097(17) Uani 1 1 d .
H26A H 0.7426 0.4347 0.4413 0.165 Uiso 1 1 calc R
H26B H 0.8484 0.4557 0.5232 0.165 Uiso 1 1 calc R
H26C H 0.8052 0.3453 0.5040 0.165 Uiso 1 1 calc R
B3 B 0.5707(4) 0.6749(4) 0.0802(3) 0.0742(12) Uani 1 1 d .
H3 H 0.5248 0.6193 0.0275 0.089 Uiso 1 1 calc R
B4 B 0.5120(4) 0.7745(4) 0.1255(4) 0.0832(15) Uani 1 1 d .
H4 H 0.4273 0.7836 0.1027 0.100 Uiso 1 1 calc R
B5 B 0.5919(7) 0.8010(4) 0.2455(4) 0.117(3) Uani 1 1 d .
H5 H 0.5594 0.8277 0.3013 0.141 Uiso 1 1 calc R
B6 B 0.6989(6) 0.7169(4) 0.2751(4) 0.118(3) Uani 1 1 d .
H6 H 0.7363 0.6888 0.3497 0.142 Uiso 1 1 calc R
B7 B 0.6914(6) 0.7164(4) 0.0789(6) 0.113(3) Uani 1 1 d .
H7 H 0.7248 0.6882 0.0243 0.136 Uiso 1 1 calc R
B8 B 0.5841(5) 0.8002(4) 0.0480(4) 0.0915(16) Uani 1 1 d .
H8 H 0.5473 0.8275 -0.0269 0.110 Uiso 1 1 calc R
B9 B 0.5962(4) 0.8781(4) 0.1502(4) 0.0821(14) Uani 1 1 d .
H9 H 0.5667 0.9560 0.1423 0.098 Uiso 1 1 calc R
B10 B 0.7121(6) 0.8422(4) 0.2426(7) 0.138(3) Uani 1 1 d .
H10 H 0.7592 0.8966 0.2959 0.166 Uiso 1 1 calc R
B11 B 0.7686(4) 0.7412(4) 0.1942(8) 0.141(4) Uani 1 1 d .
H11 H 0.8527 0.7290 0.2145 0.169 Uiso 1 1 calc R
B12 B 0.7073(5) 0.8420(4) 0.1222(8) 0.135(3) Uani 1 1 d .
H12 H 0.7516 0.8983 0.0963 0.163 Uiso 1 1 calc R

loop_
_atom_site_aniso_label
_atom_site_aniso_U_11
_atom_site_aniso_U_22
_atom_site_aniso_U_33
_atom_site_aniso_U_23
_atom_site_aniso_U_13
_atom_site_aniso_U_12
Si1 0.0694(7) 0.0609(6) 0.0817(7) 0.0107(5) 0.0481(6) 0.0136(5)
C1 0.073(2) 0.055(2) 0.096(3) 0.0091(18) 0.052(2) 0.0187(17)
C2 0.0421(16) 0.0423(16) 0.075(2) -0.0039(15) 0.0223(15) 0.0010(13)
C11 0.118(4) 0.084(3) 0.197(6) 0.051(3) 0.116(4) 0.039(3)
C12 0.058(2) 0.059(2) 0.151(4) 0.008(2) 0.058(2) -0.0016(17)
C13 0.0432(16) 0.0408(16) 0.076(2) -0.0023(14) 0.0250(15) -0.0047(12)
C14 0.0427(15) 0.0420(16) 0.0523(16) -0.0051(13) 0.0148(13) -0.0027(12)
C15 0.073(3) 0.083(3) 0.115(3) 0.008(2) 0.050(2) 0.026(2)
C16 0.376(13) 0.337(12) 0.155(6) 0.157(7) 0.205(8) 0.285(12)
C17 0.089(4) 0.154(6) 0.438(14) -0.142(8) 0.139(7) -0.065(4)
C18 0.0420(16) 0.0398(16) 0.070(2) -0.0076(14) 0.0211(15) -0.0016(12)
C19 0.0561(18) 0.0437(17) 0.074(2) -0.0014(15) 0.0311(16) -0.0028(14)
C20 0.074(2) 0.0458(19) 0.100(3) 0.0050(19) 0.038(2) -0.0004(17)
C21 0.068(2) 0.0391(18) 0.135(4) -0.003(2) 0.041(3) -0.0059(17)
C22 0.067(2) 0.050(2) 0.125(4) -0.030(2) 0.025(2) -0.0138(18)
C23 0.058(2) 0.053(2) 0.090(3) -0.0121(18) 0.0110(19) -0.0051(16)
C24 0.094(3) 0.052(2) 0.061(2) 0.0011(16) 0.027(2) -0.0083(18)
C25 0.089(3) 0.098(3) 0.079(3) -0.003(2) 0.012(2) -0.015(3)
C26 0.140(5) 0.111(4) 0.091(3) -0.020(3) 0.054(3) 0.007(3)
B3 0.081(3) 0.064(3) 0.066(3) -0.008(2) 0.007(2) 0.009(2)
B4 0.058(2) 0.066(3) 0.124(4) 0.013(3) 0.028(3) 0.020(2)
B5 0.212(8) 0.072(3) 0.084(3) 0.009(3) 0.069(4) 0.075(4)
B6 0.164(6) 0.057(3) 0.083(3) -0.023(3) -0.031(4) 0.037(3)
B7 0.144(5) 0.063(3) 0.188(7) 0.045(4) 0.131(6) 0.033(3)
B8 0.128(5) 0.075(3) 0.080(3) 0.019(3) 0.045(3) 0.031(3)
B9 0.093(3) 0.050(2) 0.100(3) 0.000(2) 0.028(3) 0.019(2)
B10 0.124(6) 0.050(3) 0.181(8) -0.020(4) -0.033(5) 0.003(3)
B11 0.054(3) 0.049(3) 0.296(11) 0.023(4) 0.024(5) -0.007(2)
B12 0.093(4) 0.050(3) 0.284(11) 0.044(5) 0.090(6) 0.011(3)

loop_
_atom_type_symbol
_atom_type_description
_atom_type_scat_dispersion_real
_atom_type_scat_dispersion_imag
_atom_type_scat_source
C C 0.0033 0.0016 'International Tables Vol C Tables 4.2.6.8 and 6.1.1.4'
H H 0.0000 0.0000 'International Tables Vol C Tables 4.2.6.8 and 6.1.1.4'
B B 0.0013 0.0007 'International Tables Vol C Tables 4.2.6.8 and 6.1.1.4'
Si Si 0.0817 0.0704 'International Tables Vol C Tables 4.2.6.8 and 6.1.1.4'

loop_
_geom_angle_atom_site_label_1
_geom_angle_atom_site_label_2
_geom_angle_atom_site_label_3
_geom_angle
C16 Si1 C17 111.2(5)
C16 Si1 C15 105.5(3)
C17 Si1 C15 106.7(3)
C16 Si1 C14 112.4(3)
C17 Si1 C14 112.9(3)
C15 Si1 C14 107.62(16)
C11 C1 C2 107.5(3)
C11 C1 B3 114.4(4)
C2 C1 B3 62.0(2)
C11 C1 B4 129.0(4)
C2 C1 B4 112.6(3)
B3 C1 B4 63.0(3)
C11 C1 B5 128.3(4)
C2 C1 B5 111.0(4)
B3 C1 B5 113.6(3)
B4 C1 B5 62.1(3)
C11 C1 B6 112.9(4)
C2 C1 B6 60.7(3)
B3 C1 B6 113.3(4)
B4 C1 B6 113.6(3)
B5 C1 B6 62.1(3)
C13 C2 C1 105.6(2)
C13 C2 B11 132.6(3)
C1 C2 B11 110.8(3)
C13 C2 B7 132.4(3)
C1 C2 B7 109.0(3)
B11 C2 B7 60.1(4)
C13 C2 B6 112.9(3)
C1 C2 B6 61.9(3)
B11 C2 B6 62.8(5)
B7 C2 B6 111.9(4)
C13 C2 B3 112.8(3)
C1 C2 B3 60.6(2)
B11 C2 B3 111.1(3)
B7 C2 B3 61.2(3)
B6 C2 B3 113.1(3)
C12 C11 C1 107.5(3)
C11 C12 C13 110.9(3)
C14 C13 C2 128.8(3)
C14 C13 C12 123.3(3)
C2 C13 C12 107.9(3)
C13 C14 C18 115.4(3)
C13 C14 Si1 132.4(2)
C18 C14 Si1 112.0(2)
C19 C18 C23 118.8(3)
C19 C18 C14 122.6(3)
C23 C18 C14 118.5(3)
C18 C19 C20 118.3(3)
C18 C19 C24 122.5(3)
C20 C19 C24 119.2(3)
C21 C20 C19 122.2(4)
C22 C21 C20 119.5(4)
C21 C22 C23 119.8(4)
C22 C23 C18 121.4(4)
C19 C24 C25 112.4(3)
C19 C24 C26 111.1(4)
C25 C24 C26 110.5(4)
C1 B3 C2 57.4(2)
C1 B3 B7 104.4(4)
C2 B3 B7 58.7(3)
C1 B3 B8 104.7(3)
C2 B3 B8 106.2(3)
B7 B3 B8 61.1(3)
C1 B3 B4 58.6(3)
C2 B3 B4 105.3(3)
B7 B3 B4 108.1(4)
B8 B3 B4 59.5(3)
C1 B4 B8 104.5(3)
C1 B4 B9 105.4(3)
B8 B4 B9 60.8(3)
C1 B4 B5 59.4(3)
B8 B4 B5 107.4(4)
B9 B4 B5 59.2(3)
C1 B4 B3 58.4(2)
B8 B4 B3 59.5(3)
B9 B4 B3 108.4(3)
B5 B4 B3 107.8(3)
C1 B5 B9 105.3(3)
C1 B5 B10 105.2(4)
B9 B5 B10 61.4(4)
C1 B5 B4 58.5(3)
B9 B5 B4 60.1(3)
B10 B5 B4 108.8(5)
C1 B5 B6 59.0(3)
B9 B5 B6 109.0(5)
B10 B5 B6 59.7(4)
B4 B5 B6 108.0(3)
C2 B6 C1 57.4(2)
C2 B6 B10 106.7(5)
C1 B6 B10 104.7(4)
C2 B6 B11 58.2(3)
C1 B6 B11 103.6(4)
B10 B6 B11 61.5(5)
C2 B6 B5 105.7(3)
C1 B6 B5 58.9(3)
B10 B6 B5 59.2(4)
B11 B6 B5 107.6(4)
B11 B7 C2 59.5(3)
B11 B7 B3 109.7(4)
C2 B7 B3 60.1(2)
B11 B7 B12 60.1(5)
C2 B7 B12 105.3(5)
B3 B7 B12 107.5(4)
B11 B7 B8 109.0(4)
C2 B7 B8 106.2(3)
B3 B7 B8 59.7(3)
B12 B7 B8 59.8(3)
B3 B8 B4 60.9(3)
B3 B8 B12 107.3(4)
B4 B8 B12 106.9(5)
B3 B8 B9 108.6(4)
B4 B8 B9 59.6(3)
B12 B8 B9 59.7(4)
B3 B8 B7 59.2(3)
B4 B8 B7 107.7(3)
B12 B8 B7 59.9(4)
B9 B8 B7 108.0(4)
B5 B9 B4 60.7(4)
B5 B9 B12 106.1(4)
B4 B9 B12 107.2(4)
B5 B9 B8 107.8(4)
B4 B9 B8 59.6(3)
B12 B9 B8 60.0(4)
B5 B9 B10 59.5(4)
B4 B9 B10 107.9(4)
B12 B9 B10 58.5(5)
B8 B9 B10 107.0(4)
B12 B10 B5 107.3(4)
B12 B10 B6 107.4(4)
B5 B10 B6 61.1(4)
B12 B10 B9 60.3(4)
B5 B10 B9 59.2(3)
B6 B10 B9 108.3(4)
B12 B10 B11 58.9(5)
B5 B10 B11 107.6(4)
B6 B10 B11 59.6(4)
B9 B10 B11 107.2(5)
C2 B11 B7 60.3(3)
C2 B11 B12 107.4(4)
B7 B11 B12 62.1(5)
C2 B11 B6 59.0(3)
B7 B11 B6 109.0(4)
B12 B11 B6 106.5(5)
C2 B11 B10 105.3(5)
B7 B11 B10 108.8(4)
B12 B11 B10 58.5(4)
B6 B11 B10 58.9(5)
B10 B12 B11 62.5(5)
B10 B12 B9 61.2(4)
B11 B12 B9 110.7(6)
B10 B12 B8 109.4(5)
B11 B12 B8 107.6(4)
B9 B12 B8 60.3(3)
B10 B12 B7 108.6(4)
B11 B12 B7 57.8(4)
B9 B12 B7 108.8(4)
B8 B12 B7 60.3(4)

loop_
_geom_bond_atom_site_label_1
_geom_bond_atom_site_label_2
_geom_bond_distance
Si1 C16 1.839(6)
Si1 C17 1.842(7)
Si1 C15 1.865(4)
Si1 C14 1.914(3)
C1 C11 1.514(6)
C1 C2 1.641(4)
C1 B3 1.698(6)
C1 B4 1.700(6)
C1 B5 1.718(7)
C1 B6 1.720(8)
C2 C13 1.515(4)
C2 B11 1.684(6)
C2 B7 1.698(6)
C2 B6 1.699(6)
C2 B3 1.721(5)
C11 C12 1.502(6)
C12 C13 1.536(5)
C13 C14 1.350(4)
C14 C18 1.520(4)
C18 C19 1.396(5)
C18 C23 1.403(4)
C19 C20 1.408(5)
C19 C24 1.525(5)
C20 C21 1.375(6)
C21 C22 1.369(6)
C22 C23 1.390(5)
C24 C25 1.529(6)
C24 C26 1.550(6)
B3 B7 1.741(8)
B3 B8 1.750(7)
B3 B4 1.776(7)
B4 B8 1.751(8)
B4 B9 1.751(7)
B4 B5 1.763(9)
B5 B9 1.735(8)
B5 B10 1.741(12)
B5 B6 1.774(8)
B6 B10 1.751(9)
B6 B11 1.764(12)
B7 B11 1.694(11)
B7 B12 1.768(10)
B7 B8 1.774(8)
B8 B12 1.765(10)
B8 B9 1.771(7)
B9 B12 1.759(8)
B9 B10 1.774(8)
B10 B12 1.726(13)
B10 B11 1.796(12)
B11 B12 1.734(9)
